data_4341972
loop_
_publ_author_name
'Lin, Po-Heng'
'Takase, Michael K.'
'Agapie, Theodor'

_publ_section_title
;
 Investigations of the Effect of the Non-Manganese Metal in
 Heterometallic-Oxido Cluster Models of the Oxygen Evolving Complex of
 Photosystem II: Lanthanides as Substitutes for Calcium.
;
_journal_issue 1
_journal_name_full 'Inorganic chemistry'
_journal_page_first 59
_journal_page_last 64
_journal_paper_doi 10.1021/ic5015219
_journal_volume 54
_journal_year 2015
_chemical_formula_sum 'C83.95 H89.9 Gd Mn3 N8.95 O17.48'
_chemical_formula_weight 1825.98
_chemical_name_systematic
; 
 ? 
;
_space_group_crystal_system monoclinic
_space_group_IT_number 14
_space_group_name_Hall '-P 2yn'
_space_group_name_H-M_alt 'P 1 21/n 1'
_symmetry_space_group_name_Hall '-P 2yn'
_symmetry_space_group_name_H-M 'P 1 21/n 1'
_atom_sites_solution_hydrogens geom
_atom_sites_solution_primary direct
_atom_sites_solution_secondary difmap
_audit_creation_method SHELXL-2014
_cell_angle_alpha 90
_cell_angle_beta 108.026(2)
_cell_angle_gamma 90
_cell_formula_units_Z 4
_cell_length_a 17.8990(7)
_cell_length_b 16.8266(6)
_cell_length_c 27.7628(10)
_cell_measurement_reflns_used 9855
_cell_measurement_temperature 100(2)
_cell_measurement_theta_max 36.30
_cell_measurement_theta_min 2.58
_cell_volume 7951.2(5)
_computing_cell_refinement 'SAINT v8.34A (Bruker-AXS, 2013)'
_computing_data_collection 'APEX2 v2014.5-0 (Bruker-AXS, 2014)'
_computing_data_reduction 'SAINT v8.34A (Bruker-AXS, 2013)'
_computing_molecular_graphics 'Bruker SHELXTL'
_computing_publication_material 'Bruker SHELXTL'
_computing_structure_refinement 'SHELXL-2014 (Sheldrick, 2014)'
_computing_structure_solution 'SHELXS-2013/1 (Sheldrick, 2008)'
_diffrn_ambient_temperature 100(2)
_diffrn_detector_area_resol_mean 8.33
_diffrn_measured_fraction_theta_full 1.000
_diffrn_measured_fraction_theta_max 0.999
_diffrn_measurement_device_type 'Bruker APEX-II CCD'
_diffrn_measurement_method '\f and \w scans'
_diffrn_radiation_type MoK\a
_diffrn_radiation_wavelength 0.71073
_diffrn_reflns_av_R_equivalents 0.0576
_diffrn_reflns_av_unetI/netI 0.0233
_diffrn_reflns_Laue_measured_fraction_full 1.000
_diffrn_reflns_Laue_measured_fraction_max 0.999
_diffrn_reflns_limit_h_max 29
_diffrn_reflns_limit_h_min -29
_diffrn_reflns_limit_k_max 28
_diffrn_reflns_limit_k_min -28
_diffrn_reflns_limit_l_max 46
_diffrn_reflns_limit_l_min -46
_diffrn_reflns_number 543832
_diffrn_reflns_point_group_measured_fraction_full 1.000
_diffrn_reflns_point_group_measured_fraction_max 0.999
_diffrn_reflns_theta_full 25.242
_diffrn_reflns_theta_max 36.360
_diffrn_reflns_theta_min 1.435
_diffrn_source 'fine-focus sealed tube'
_exptl_absorpt_coefficient_mu 1.365
_exptl_absorpt_correction_T_max 0.7471
_exptl_absorpt_correction_T_min 0.6420
_exptl_absorpt_correction_type multi-scan
_exptl_absorpt_process_details 'SADABS (Sheldrick, 2009)'
_exptl_crystal_colour purple
_exptl_crystal_density_diffrn 1.525
_exptl_crystal_density_method 'not measured'
_exptl_crystal_description plate
_exptl_crystal_F_000 3740
_exptl_crystal_size_max 0.380
_exptl_crystal_size_mid 0.370
_exptl_crystal_size_min 0.090
_refine_diff_density_max 1.697
_refine_diff_density_min -1.256
_refine_diff_density_rms 0.089
_refine_ls_extinction_method none
_refine_ls_goodness_of_fit_ref 1.041
_refine_ls_hydrogen_treatment constr
_refine_ls_matrix_type full
_refine_ls_number_parameters 1162
_refine_ls_number_reflns 38612
_refine_ls_number_restraints 353
_refine_ls_restrained_S_all 1.051
_refine_ls_R_factor_all 0.0390
_refine_ls_R_factor_gt 0.0287
_refine_ls_shift/su_max 0.004
_refine_ls_shift/su_mean 0.000
_refine_ls_structure_factor_coef Fsqd
_refine_ls_weighting_details 'w=1/[\s^2^(Fo^2^)+(0.0256P)^2^+7.4593P] where P=(Fo^2^+2Fc^2^)/3'
_refine_ls_weighting_scheme calc
_refine_ls_wR_factor_gt 0.0647
_refine_ls_wR_factor_ref 0.0702
_reflns_Friedel_coverage 0.000
_reflns_number_gt 32973
_reflns_number_total 38612
_reflns_threshold_expression 'I > 2\s(I)'
_cod_data_source_file ic5015219_si_001.cif
_cod_data_source_block phl007
_cod_depositor_comments 'Adding full bibliography for 4341969--4341973.cif.'
_cod_original_formula_sum 'C83.95 H89.90 Gd Mn3 N8.95 O17.48'
_cod_database_code 4341972
_shelx_space_group_comment
; 
The symmetry employed for this shelxl refinement is uniquely defined 
by the following loop, which should always be used as a source of 
symmetry information in preference to the above space-group names. 
They are only intended as comments. 
;
_shelx_estimated_absorpt_t_min 0.625
_shelx_estimated_absorpt_t_max 0.887
_shelxl_version_number 2014-3

loop_
_space_group_symop_operation_xyz
'x, y, z'
'-x+1/2, y+1/2, -z+1/2'
'-x, -y, -z'
'x-1/2, -y-1/2, z-1/2'

loop_
_atom_site_label
_atom_site_type_symbol
_atom_site_fract_x
_atom_site_fract_y
_atom_site_fract_z
_atom_site_U_iso_or_equiv
_atom_site_adp_type
_atom_site_occupancy
_atom_site_site_symmetry_order
_atom_site_calc_flag
_atom_site_refinement_flags_posn
_atom_site_refinement_flags_adp
_atom_site_refinement_flags_occupancy
_atom_site_disorder_assembly
_atom_site_disorder_group
Mn1 Mn 0.15547(2) 0.65736(2) 0.37069(2) 0.00930(3) Uani 1 1 d . . . . .
O1 O 0.23896(5) 0.72488(5) 0.40107(3) 0.01201(14) Uani 1 1 d . . . . .
Mn2 Mn 0.18634(2) 0.82002(2) 0.40830(2) 0.01235(3) Uani 1 1 d . . . . .
O2 O 0.17195(5) 0.84404(5) 0.33941(4) 0.01332(14) Uani 1 1 d . . . . .
Mn3 Mn 0.08553(2) 0.78155(2) 0.30523(2) 0.00996(3) Uani 1 1 d . . . . .
O3 O 0.15081(5) 0.69347(5) 0.30715(3) 0.01059(13) Uani 1 1 d . . . . .
O4 O 0.08966(6) 0.74219(6) 0.37005(5) 0.0225(2) Uani 1 1 d . . . . .
C1 C -0.04879(6) 0.66819(6) 0.39287(4) 0.01046(16) Uani 1 1 d . . . . .
C2 C -0.00263(6) 0.68679(7) 0.44208(4) 0.01088(17) Uani 1 1 d . . . . .
H2 H 0.0196 0.6451 0.4651 0.013 Uiso 1 1 calc R U . . .
C3 C 0.01157(6) 0.76592(6) 0.45820(4) 0.01064(16) Uani 1 1 d . . . . .
C4 C -0.02349(7) 0.82661(7) 0.42442(4) 0.01231(18) Uani 1 1 d . . . . .
H4 H -0.0152 0.8804 0.4352 0.015 Uiso 1 1 calc R U . . .
C5 C -0.07072(7) 0.80953(7) 0.37498(4) 0.01150(17) Uani 1 1 d . . . . .
C6 C -0.08273(7) 0.73036(7) 0.35990(4) 0.01167(17) Uani 1 1 d . . . . .
H6 H -0.1147 0.7183 0.3264 0.014 Uiso 1 1 calc R U . . .
O11 O 0.06852(5) 0.58825(5) 0.34626(3) 0.01236(14) Uani 1 1 d . . . . .
C11 C 0.05730(7) 0.52684(6) 0.37689(4) 0.01149(17) Uani 1 1 d . . . . .
C12 C -0.03160(7) 0.51959(7) 0.36985(4) 0.01167(17) Uani 1 1 d . . . . .
C13 C -0.07010(8) 0.44725(7) 0.35477(5) 0.0162(2) Uani 1 1 d . . . . .
H13 H -0.0403 0.4027 0.3504 0.019 Uiso 1 1 calc R U . . .
C14 C -0.15046(8) 0.43803(8) 0.34598(5) 0.0179(2) Uani 1 1 d . . . . .
H14 H -0.1747 0.3878 0.3361 0.021 Uiso 1 1 calc R U . . .
C15 C -0.19487(7) 0.50272(8) 0.35169(5) 0.0160(2) Uani 1 1 d . . . . .
H15 H -0.2499 0.4976 0.3455 0.019 Uiso 1 1 calc R U . . .
C16 C -0.15770(7) 0.57526(7) 0.36657(4) 0.01308(18) Uani 1 1 d . . . . .
H16 H -0.1884 0.6196 0.3702 0.016 Uiso 1 1 calc R U . . .
C17 C -0.07654(7) 0.58555(7) 0.37648(4) 0.01065(17) Uani 1 1 d . . . . .
C41 C 0.10135(7) 0.54564(7) 0.43188(4) 0.01168(17) Uani 1 1 d . . . . .
C42 C 0.08906(8) 0.50684(7) 0.47311(5) 0.0161(2) Uani 1 1 d . . . . .
H42 H 0.0538 0.4632 0.4682 0.019 Uiso 1 1 calc R U . . .
C43 C 0.12937(9) 0.53316(9) 0.52139(5) 0.0202(2) Uani 1 1 d . . . . .
H43 H 0.1207 0.5091 0.5501 0.024 Uiso 1 1 calc R U . . .
C44 C 0.18276(9) 0.59532(9) 0.52733(5) 0.0211(2) Uani 1 1 d . . . . .
H44 H 0.2111 0.6141 0.5602 0.025 Uiso 1 1 calc R U . . .
C45 C 0.19411(8) 0.62950(8) 0.48479(5) 0.0170(2) Uani 1 1 d . . . . .
H45 H 0.2319 0.6707 0.4888 0.020 Uiso 1 1 calc R U . . .
N1 N 0.15278(6) 0.60562(6) 0.43794(4) 0.01239(16) Uani 1 1 d . . . . .
C46 C 0.09229(7) 0.44902(7) 0.36299(5) 0.01483(19) Uani 1 1 d . . . . .
C47 C 0.10835(9) 0.44420(8) 0.31704(5) 0.0202(2) Uani 1 1 d . . . . .
H47 H 0.0949 0.4868 0.2935 0.024 Uiso 1 1 calc R U . . .
C48 C 0.14426(9) 0.37637(9) 0.30605(7) 0.0262(3) Uani 1 1 d . . . . .
H48 H 0.1560 0.3718 0.2750 0.031 Uiso 1 1 calc R U . . .
C49 C 0.16256(10) 0.31566(9) 0.34130(8) 0.0307(3) Uani 1 1 d . . . . .
H49 H 0.1880 0.2688 0.3353 0.037 Uiso 1 1 calc R U . . .
C50 C 0.14313(12) 0.32444(10) 0.38557(8) 0.0338(4) Uani 1 1 d . . . . .
H50 H 0.1548 0.2820 0.4093 0.041 Uiso 1 1 calc R U . . .
N4 N 0.10858(9) 0.38985(7) 0.39675(5) 0.0254(3) Uani 1 1 d . . . . .
O12 O 0.18276(5) 0.79875(6) 0.47390(3) 0.01508(15) Uani 1 1 d . . . . .
C21 C 0.16914(7) 0.86162(8) 0.50310(5) 0.0156(2) Uani 1 1 d . . . . .
C22 C 0.11795(7) 0.83001(7) 0.53472(5) 0.01433(19) Uani 1 1 d . . . . .
C23 C 0.14116(8) 0.84532(9) 0.58679(5) 0.0195(2) Uani 1 1 d . . . . .
H23 H 0.1844 0.8799 0.6010 0.023 Uiso 1 1 calc R U . . .
C24 C 0.10291(8) 0.81154(9) 0.61859(5) 0.0199(2) Uani 1 1 d . . . . .
H24 H 0.1198 0.8232 0.6538 0.024 Uiso 1 1 calc R U . . .
C25 C 0.04026(8) 0.76101(8) 0.59843(5) 0.0170(2) Uani 1 1 d . . . . .
H25 H 0.0149 0.7360 0.6198 0.020 Uiso 1 1 calc R U . . .
C26 C 0.01469(7) 0.74712(7) 0.54643(5) 0.01379(19) Uani 1 1 d . . . . .
H26 H -0.0289 0.7128 0.5328 0.017 Uiso 1 1 calc R U . . .
C27 C 0.05101(7) 0.78199(7) 0.51340(4) 0.01181(17) Uani 1 1 d . . . . .
C51 C 0.12872(8) 0.92932(8) 0.46861(5) 0.0168(2) Uani 1 1 d . . . . .
C52 C 0.09171(9) 0.99366(8) 0.48328(6) 0.0223(3) Uani 1 1 d . . . . .
H52 H 0.0929 0.9995 0.5175 0.027 Uiso 1 1 calc R U . . .
C53 C 0.05324(10) 1.04888(9) 0.44730(6) 0.0257(3) Uani 1 1 d . . . . .
H53 H 0.0270 1.0927 0.4564 0.031 Uiso 1 1 calc R U . . .
C54 C 0.05336(10) 1.03953(8) 0.39750(6) 0.0238(3) Uani 1 1 d . . . . .
H54 H 0.0270 1.0766 0.3721 0.029 Uiso 1 1 calc R U . . .
C55 C 0.09262(8) 0.97510(8) 0.38565(5) 0.0187(2) Uani 1 1 d . . . . .
H55 H 0.0936 0.9689 0.3518 0.022 Uiso 1 1 calc R U . . .
N2 N 0.12928(6) 0.92131(6) 0.42054(4) 0.01548(18) Uani 1 1 d . . . . .
C56 C 0.24984(8) 0.89041(9) 0.53763(5) 0.0215(3) Uani 1 1 d . . . . .
C57 C 0.30582(10) 0.83395(12) 0.56036(6) 0.0313(3) Uani 1 1 d . . . . .
H57 H 0.2941 0.7789 0.5557 0.038 Uiso 1 1 calc R U . . .
C58 C 0.37938(11) 0.85923(15) 0.59014(7) 0.0395(4) Uani 1 1 d . . . . .
H58 H 0.4188 0.8218 0.6066 0.047 Uiso 1 1 calc R U . . .
C59 C 0.39436(11) 0.94003(15) 0.59544(7) 0.0420(5) Uani 1 1 d . . . . .
H59 H 0.4446 0.9592 0.6147 0.050 Uiso 1 1 calc R U . . .
C60 C 0.33534(12) 0.99128(14) 0.57234(8) 0.0406(5) Uani 1 1 d . . . . .
H60 H 0.3457 1.0466 0.5766 0.049 Uiso 1 1 calc R U . . .
N5 N 0.26290(9) 0.96822(9) 0.54377(6) 0.0306(3) Uani 1 1 d . . . . .
O13 O 0.01308(5) 0.86183(5) 0.30504(3) 0.01327(14) Uani 1 1 d . . . . .
C31 C -0.06056(7) 0.85931(7) 0.26848(4) 0.01343(18) Uani 1 1 d . . . . .
C32 C -0.12129(7) 0.89267(7) 0.29256(5) 0.01344(18) Uani 1 1 d . . . . .
C33 C -0.17761(8) 0.94668(8) 0.26544(5) 0.0173(2) Uani 1 1 d . . . . .
H33 H -0.1802 0.9588 0.2315 0.021 Uiso 1 1 calc R U . . .
C34 C -0.23031(8) 0.98357(8) 0.28610(5) 0.0187(2) Uani 1 1 d . . . . .
H34 H -0.2688 1.0192 0.2663 0.022 Uiso 1 1 calc R U . . .
C35 C -0.22602(8) 0.96788(8) 0.33573(5) 0.0177(2) Uani 1 1 d . . . . .
H35 H -0.2601 0.9942 0.3508 0.021 Uiso 1 1 calc R U . . .
C36 C -0.17109(7) 0.91305(7) 0.36330(5) 0.01523(19) Uani 1 1 d . . . . .
H36 H -0.1686 0.9021 0.3973 0.018 Uiso 1 1 calc R U . . .
C37 C -0.11920(7) 0.87336(7) 0.34254(4) 0.01233(18) Uani 1 1 d . . . . .
C61 C -0.07942(7) 0.77412(7) 0.25019(4) 0.01373(19) Uani 1 1 d . . . . .
C62 C -0.15335(8) 0.74699(9) 0.22149(5) 0.0186(2) Uani 1 1 d . . . . .
H62 H -0.1970 0.7822 0.2117 0.022 Uiso 1 1 calc R U . . .
C63 C -0.16202(8) 0.66786(9) 0.20748(5) 0.0223(3) Uani 1 1 d . . . . .
H63 H -0.2120 0.6478 0.1883 0.027 Uiso 1 1 calc R U . . .
C64 C -0.09700(8) 0.61778(9) 0.22173(5) 0.0205(2) Uani 1 1 d . . . . .
H64 H -0.1019 0.5632 0.2125 0.025 Uiso 1 1 calc R U . . .
C65 C -0.02499(7) 0.64884(8) 0.24963(5) 0.0157(2) Uani 1 1 d . . . . .
H65 H 0.0198 0.6151 0.2591 0.019 Uiso 1 1 calc R U . . .
N3 N -0.01704(6) 0.72551(6) 0.26362(4) 0.01278(16) Uani 1 1 d . . . . .
C66 C -0.05751(8) 0.91017(9) 0.22260(5) 0.0193(2) Uani 1 1 d . . . . .
C67 C -0.00028(10) 0.96865(9) 0.22976(6) 0.0259(3) Uani 1 1 d . . . . .
H67 H 0.0356 0.9782 0.2625 0.031 Uiso 1 1 calc R U . . .
C68 C 0.00386(12) 1.01300(11) 0.18844(8) 0.0343(4) Uani 1 1 d . . . . .
H68 H 0.0427 1.0531 0.1925 0.041 Uiso 1 1 calc R U . . .
C69 C -0.04899(12) 0.99811(14) 0.14168(8) 0.0410(5) Uani 1 1 d . . . . .
H69 H -0.0474 1.0271 0.1126 0.049 Uiso 1 1 calc R U . . .
C70 C -0.10432(11) 0.93994(15) 0.13823(7) 0.0403(5) Uani 1 1 d . . . . .
H70 H -0.1415 0.9304 0.1059 0.048 Uiso 1 1 calc R U . . .
N6 N -0.10958(8) 0.89537(10) 0.17759(5) 0.0304(3) Uani 1 1 d . . . . .
Gd1 Gd 0.27234(2) 0.76677(2) 0.32741(2) 0.01101(1) Uani 1 1 d . . . . .
O14 O 0.22896(5) 0.56976(5) 0.36952(4) 0.01383(15) Uani 1 1 d . . . . .
C71 C 0.28748(8) 0.57122(7) 0.35304(5) 0.0170(2) Uani 1 1 d . . . . .
C72 C 0.32946(11) 0.49316(9) 0.35472(9) 0.0335(4) Uani 1 1 d . . . . .
H72A H 0.3285 0.4784 0.3204 0.050 Uiso 1 1 calc R U . . .
H72B H 0.3031 0.4520 0.3685 0.050 Uiso 1 1 calc R U . . .
H72C H 0.3840 0.4984 0.3764 0.050 Uiso 1 1 calc R U . . .
O15 O 0.31244(6) 0.63117(6) 0.33565(4) 0.01892(18) Uani 1 1 d . . . . .
O16 O 0.29457(7) 0.88733(8) 0.43220(5) 0.0324(3) Uani 1 1 d . . . . .
C73 C 0.36016(9) 0.86849(9) 0.42899(6) 0.0226(3) Uani 1 1 d . . . . .
C74 C 0.43156(12) 0.90700(16) 0.46579(9) 0.0481(6) Uani 1 1 d . . . . .
H74A H 0.4581 0.9402 0.4471 0.072 Uiso 1 1 calc R U . . .
H74B H 0.4677 0.8657 0.4844 0.072 Uiso 1 1 calc R U . . .
H74C H 0.4151 0.9401 0.4897 0.072 Uiso 1 1 calc R U . . .
O17 O 0.37178(6) 0.82016(7) 0.39752(4) 0.0229(2) Uani 1 1 d . . . . .
O18 O 0.09191(7) 0.81118(7) 0.23583(4) 0.0241(2) Uani 1 1 d . . . . .
C75 C 0.14377(8) 0.79278(7) 0.21508(5) 0.0173(2) Uani 1 1 d . . . . .
C76 C 0.11595(10) 0.79354(10) 0.15793(5) 0.0250(3) Uani 1 1 d . . . . .
H76A H 0.1608 0.8025 0.1454 0.038 Uiso 1 1 calc R U . . .
H76B H 0.0775 0.8363 0.1459 0.038 Uiso 1 1 calc R U . . .
H76C H 0.0915 0.7424 0.1453 0.038 Uiso 1 1 calc R U . . .
O19 O 0.21301(6) 0.77321(7) 0.23784(4) 0.02165(19) Uani 1 1 d . . . . .
O20 O 0.29745(6) 0.90619(6) 0.30294(5) 0.0220(2) Uani 1 1 d . . . . .
C77 C 0.25196(9) 0.96265(8) 0.30063(6) 0.0218(3) Uani 1 1 d . . . . .
H77 H 0.2027 0.9513 0.3053 0.026 Uiso 1 1 calc R U . . .
N7 N 0.26681(8) 1.03778(7) 0.29212(5) 0.0228(2) Uani 1 1 d . . . . .
C78 C 0.21007(12) 1.10028(9) 0.29148(8) 0.0341(4) Uani 1 1 d . . . . .
H78A H 0.1648 1.0773 0.2993 0.051 Uiso 1 1 calc R U . . .
H78B H 0.1924 1.1248 0.2578 0.051 Uiso 1 1 calc R U . . .
H78C H 0.2348 1.1406 0.3168 0.051 Uiso 1 1 calc R U . . .
C79 C 0.34068(10) 1.06143(9) 0.28494(8) 0.0295(3) Uani 1 1 d . . . . .
H79A H 0.3723 1.0141 0.2845 0.044 Uiso 1 1 calc R U . . .
H79B H 0.3694 1.0963 0.3128 0.044 Uiso 1 1 calc R U . . .
H79C H 0.3302 1.0899 0.2527 0.044 Uiso 1 1 calc R U . . .
O21 O 0.38907(6) 0.75915(6) 0.30154(4) 0.01766(17) Uani 1 1 d . . . . .
C80 C 0.45472(8) 0.73902(9) 0.32939(6) 0.0205(2) Uani 1 1 d . . . . .
H80 H 0.4634 0.6841 0.3370 0.025 Uiso 1 1 calc R U . . .
N8 N 0.51334(7) 0.78818(9) 0.34920(5) 0.0260(2) Uani 1 1 d . . . . .
C81 C 0.50308(11) 0.87305(12) 0.34104(9) 0.0371(4) Uani 1 1 d . . . . .
H81A H 0.4502 0.8838 0.3182 0.056 Uiso 1 1 calc R U . . .
H81B H 0.5421 0.8931 0.3259 0.056 Uiso 1 1 calc R U . . .
H81C H 0.5100 0.8997 0.3735 0.056 Uiso 1 1 calc R U . . .
C82 C 0.58950(11) 0.75988(17) 0.38085(8) 0.0467(5) Uani 1 1 d . . . . .
H82A H 0.5882 0.7019 0.3837 0.070 Uiso 1 1 calc R U . . .
H82B H 0.6016 0.7836 0.4146 0.070 Uiso 1 1 calc R U . . .
H82C H 0.6300 0.7751 0.3656 0.070 Uiso 1 1 calc R U . . .
C1S C 0.53999(11) 0.69609(14) 0.23570(7) 0.0375(4) Uani 1 1 d . . . . .
H1S H 0.4895 0.6722 0.2233 0.045 Uiso 1 1 calc R U . . .
C2S C 0.54752(11) 0.77714(13) 0.23570(7) 0.0353(4) Uani 1 1 d . . . . .
H2S H 0.5022 0.8095 0.2230 0.042 Uiso 1 1 calc R U . . .
C3S C 0.62047(12) 0.81191(11) 0.25394(7) 0.0342(4) Uani 1 1 d . . . . .
H3S H 0.6252 0.8681 0.2539 0.041 Uiso 1 1 calc R U . . .
C4S C 0.68629(10) 0.76576(13) 0.27217(7) 0.0334(4) Uani 1 1 d . . . . .
H4S H 0.7365 0.7900 0.2849 0.040 Uiso 1 1 calc R U . . .
C5S C 0.67962(11) 0.68421(13) 0.27197(7) 0.0347(4) Uani 1 1 d . . . . .
H5S H 0.7254 0.6523 0.2842 0.042 Uiso 1 1 calc R U . . .
C6S C 0.60685(14) 0.64878(11) 0.25406(8) 0.0375(4) Uani 1 1 d . . . . .
H6S H 0.6022 0.5925 0.2542 0.045 Uiso 1 1 calc R U . . .
O1T O 0.73451(15) 0.80983(18) 0.51194(10) 0.0381(6) Uani 0.524(2) 1 d D U P A 1
C11T C 0.7381(3) 0.8724(2) 0.54530(17) 0.0366(8) Uani 0.524(2) 1 d D U P A 1
H11A H 0.7450 0.9231 0.5291 0.044 Uiso 0.524(2) 1 calc R U P A 1
H11B H 0.7838 0.8652 0.5761 0.044 Uiso 0.524(2) 1 calc R U P A 1
C12T C 0.6645(7) 0.8752(8) 0.5595(5) 0.092(4) Uani 0.524(2) 1 d D U P A 1
H12A H 0.6192 0.8784 0.5288 0.138 Uiso 0.524(2) 1 calc R U P A 1
H12B H 0.6654 0.9220 0.5807 0.138 Uiso 0.524(2) 1 calc R U P A 1
H12C H 0.6605 0.8271 0.5785 0.138 Uiso 0.524(2) 1 calc R U P A 1
C13T C 0.7992(3) 0.8098(3) 0.49319(18) 0.0389(8) Uani 0.524(2) 1 d D U P A 1
H13A H 0.8484 0.8090 0.5220 0.047 Uiso 0.524(2) 1 calc R U P A 1
H13B H 0.7986 0.8594 0.4739 0.047 Uiso 0.524(2) 1 calc R U P A 1
C14T C 0.7981(3) 0.7396(4) 0.4594(2) 0.0413(11) Uani 0.524(2) 1 d D U P A 1
H14A H 0.7865 0.6912 0.4754 0.062 Uiso 0.524(2) 1 calc R U P A 1
H14B H 0.8496 0.7343 0.4542 0.062 Uiso 0.524(2) 1 calc R U P A 1
H14C H 0.7577 0.7476 0.4267 0.062 Uiso 0.524(2) 1 calc R U P A 1
O2T O 0.5457(2) 0.6092(3) 0.46436(18) 0.0703(11) Uani 0.524(2) 1 d D U P A 1
C21T C 0.6139(4) 0.6170(5) 0.5065(3) 0.090(2) Uani 0.524(2) 1 d D U P A 1
H21A H 0.6021 0.6045 0.5382 0.108 Uiso 0.524(2) 1 calc R U P A 1
H21B H 0.6344 0.6720 0.5088 0.108 Uiso 0.524(2) 1 calc R U P A 1
C22T C 0.6738(5) 0.5587(7) 0.4983(4) 0.122(4) Uani 0.524(2) 1 d D U P A 1
H22A H 0.6630 0.5494 0.4620 0.183 Uiso 0.524(2) 1 calc R U P A 1
H22B H 0.6702 0.5083 0.5152 0.183 Uiso 0.524(2) 1 calc R U P A 1
H22C H 0.7267 0.5808 0.5126 0.183 Uiso 0.524(2) 1 calc R U P A 1
C23T C 0.4820(4) 0.6629(4) 0.4589(3) 0.0677(16) Uani 0.524(2) 1 d D U P A 1
H23A H 0.5028 0.7179 0.4641 0.081 Uiso 0.524(2) 1 calc R U P A 1
H23B H 0.4456 0.6591 0.4239 0.081 Uiso 0.524(2) 1 calc R U P A 1
C24T C 0.4397(6) 0.6480(6) 0.4933(4) 0.070(3) Uani 0.524(2) 1 d D U P A 1
H24A H 0.4178 0.5942 0.4878 0.104 Uiso 0.524(2) 1 calc R U P A 1
H24B H 0.3970 0.6867 0.4878 0.104 Uiso 0.524(2) 1 calc R U P A 1
H24C H 0.4751 0.6528 0.5280 0.104 Uiso 0.524(2) 1 calc R U P A 1
O3T O 0.7215(4) 0.6800(4) 0.4749(3) 0.119(2) Uani 0.476(2) 1 d D U P A 2
C31T C 0.7898(5) 0.6904(6) 0.4725(3) 0.096(2) Uani 0.476(2) 1 d D U P A 2
H31A H 0.7963 0.6615 0.4430 0.116 Uiso 0.476(2) 1 calc R U P A 2
H31B H 0.8289 0.6696 0.5035 0.116 Uiso 0.476(2) 1 calc R U P A 2
C32T C 0.8023(6) 0.7759(8) 0.4675(6) 0.131(5) Uani 0.476(2) 1 d D U P A 2
H32A H 0.7629 0.8059 0.4778 0.196 Uiso 0.476(2) 1 calc R U P A 2
H32B H 0.7973 0.7882 0.4321 0.196 Uiso 0.476(2) 1 calc R U P A 2
H32C H 0.8550 0.7905 0.4891 0.196 Uiso 0.476(2) 1 calc R U P A 2
C33T C 0.7028(8) 0.6005(5) 0.4691(4) 0.138(4) Uani 0.476(2) 1 d D U P A 2
H33A H 0.7394 0.5725 0.4545 0.165 Uiso 0.476(2) 1 calc R U P A 2
H33B H 0.6487 0.5936 0.4459 0.165 Uiso 0.476(2) 1 calc R U P A 2
C34T C 0.7093(6) 0.5667(6) 0.5207(5) 0.106(3) Uani 0.476(2) 1 d D U P A 2
H34A H 0.7647 0.5640 0.5412 0.159 Uiso 0.476(2) 1 calc R U P A 2
H34B H 0.6865 0.5133 0.5169 0.159 Uiso 0.476(2) 1 calc R U P A 2
H34C H 0.6808 0.6011 0.5376 0.159 Uiso 0.476(2) 1 calc R U P A 2
O1U O 0.5567(2) 0.8836(3) 0.59298(16) 0.0615(11) Uani 0.476(2) 1 d D U P A 2
C11U C 0.6172(3) 0.9124(3) 0.5881(2) 0.0471(10) Uani 0.476(2) 1 d D U P A 2
H11U H 0.6325 0.9636 0.6021 0.056 Uiso 0.476(2) 1 calc R U P A 2
N1U N 0.6634(3) 0.8764(3) 0.5644(2) 0.0334(9) Uani 0.476(2) 1 d D U P A 2
C12U C 0.7352(4) 0.9128(5) 0.5629(4) 0.083(2) Uani 0.476(2) 1 d D U P A 2
H12D H 0.7389 0.9666 0.5769 0.125 Uiso 0.476(2) 1 calc R U P A 2
H12E H 0.7357 0.9154 0.5277 0.125 Uiso 0.476(2) 1 calc R U P A 2
H12F H 0.7799 0.8811 0.5830 0.125 Uiso 0.476(2) 1 calc R U P A 2
C13U C 0.6435(4) 0.7998(4) 0.5405(3) 0.0669(17) Uani 0.476(2) 1 d D U P A 2
H13C H 0.6839 0.7610 0.5575 0.100 Uiso 0.476(2) 1 calc R U P A 2
H13D H 0.6406 0.8038 0.5048 0.100 Uiso 0.476(2) 1 calc R U P A 2
H13E H 0.5925 0.7826 0.5430 0.100 Uiso 0.476(2) 1 calc R U P A 2
O2U O 0.4872(2) 0.6077(2) 0.42660(11) 0.0484(9) Uani 0.476(2) 1 d D U P A 2
C21U C 0.4441(3) 0.6446(3) 0.44722(16) 0.0365(10) Uani 0.476(2) 1 d D U P A 2
H21U H 0.3998 0.6716 0.4255 0.044 Uiso 0.476(2) 1 calc R U P A 2
N2U N 0.4548(4) 0.6489(4) 0.4957(2) 0.0482(18) Uani 0.476(2) 1 d D U P A 2
C22U C 0.4054(3) 0.7003(3) 0.51477(17) 0.0403(9) Uani 0.476(2) 1 d D U P A 2
H22D H 0.3653 0.7248 0.4863 0.060 Uiso 0.476(2) 1 calc R U P A 2
H22E H 0.4376 0.7419 0.5360 0.060 Uiso 0.476(2) 1 calc R U P A 2
H22F H 0.3798 0.6689 0.5349 0.060 Uiso 0.476(2) 1 calc R U P A 2
C23U C 0.5119(3) 0.6001(3) 0.53247(18) 0.0491(12) Uani 0.476(2) 1 d D U P A 2
H23C H 0.5261 0.5543 0.5153 0.074 Uiso 0.476(2) 1 calc R U P A 2
H23D H 0.4892 0.5815 0.5583 0.074 Uiso 0.476(2) 1 calc R U P A 2
H23E H 0.5591 0.6317 0.5486 0.074 Uiso 0.476(2) 1 calc R U P A 2

loop_
_atom_site_aniso_label
_atom_site_aniso_U_11
_atom_site_aniso_U_22
_atom_site_aniso_U_33
_atom_site_aniso_U_23
_atom_site_aniso_U_13
_atom_site_aniso_U_12
Mn1 0.01112(6) 0.00712(6) 0.01082(7) 0.00066(5) 0.00506(5) -0.00026(5)
O1 0.0141(3) 0.0097(3) 0.0130(3) -0.0008(3) 0.0054(3) -0.0009(3)
Mn2 0.01224(7) 0.01494(7) 0.01114(7) -0.00309(6) 0.00547(6) -0.00203(6)
O2 0.0157(4) 0.0089(3) 0.0184(4) 0.0005(3) 0.0097(3) -0.0011(3)
Mn3 0.01024(6) 0.00968(6) 0.01059(7) 0.00071(5) 0.00415(5) 0.00070(5)
O3 0.0124(3) 0.0089(3) 0.0113(3) 0.0012(3) 0.0050(3) 0.0005(3)
O4 0.0263(5) 0.0101(4) 0.0420(6) 0.0063(4) 0.0263(5) 0.0045(3)
C1 0.0110(4) 0.0095(4) 0.0114(4) 0.0000(3) 0.0043(3) -0.0001(3)
C2 0.0125(4) 0.0101(4) 0.0101(4) 0.0005(3) 0.0036(3) 0.0006(3)
C3 0.0121(4) 0.0102(4) 0.0097(4) -0.0006(3) 0.0034(3) 0.0004(3)
C4 0.0147(4) 0.0099(4) 0.0127(4) 0.0003(3) 0.0047(4) 0.0010(3)
C5 0.0126(4) 0.0111(4) 0.0115(4) 0.0023(3) 0.0046(3) 0.0021(3)
C6 0.0135(4) 0.0112(4) 0.0109(4) 0.0005(3) 0.0046(3) 0.0006(3)
O11 0.0141(3) 0.0114(3) 0.0121(3) 0.0027(3) 0.0049(3) -0.0024(3)
C11 0.0147(4) 0.0086(4) 0.0129(4) 0.0006(3) 0.0068(4) -0.0010(3)
C12 0.0148(4) 0.0101(4) 0.0112(4) 0.0000(3) 0.0055(4) -0.0016(3)
C13 0.0192(5) 0.0117(4) 0.0197(5) -0.0032(4) 0.0089(4) -0.0042(4)
C14 0.0198(5) 0.0161(5) 0.0183(5) -0.0049(4) 0.0065(4) -0.0079(4)
C15 0.0148(5) 0.0204(5) 0.0117(5) -0.0016(4) 0.0024(4) -0.0056(4)
C16 0.0121(4) 0.0155(5) 0.0109(4) 0.0001(4) 0.0026(3) -0.0015(4)
C17 0.0127(4) 0.0108(4) 0.0086(4) 0.0000(3) 0.0035(3) -0.0014(3)
C41 0.0141(4) 0.0093(4) 0.0128(4) 0.0024(3) 0.0058(4) 0.0014(3)
C42 0.0204(5) 0.0138(5) 0.0153(5) 0.0045(4) 0.0076(4) 0.0002(4)
C43 0.0259(6) 0.0219(6) 0.0135(5) 0.0054(4) 0.0070(4) 0.0004(5)
C44 0.0257(6) 0.0238(6) 0.0124(5) 0.0019(4) 0.0040(4) -0.0020(5)
C45 0.0203(5) 0.0169(5) 0.0132(5) -0.0006(4) 0.0042(4) -0.0027(4)
N1 0.0145(4) 0.0111(4) 0.0124(4) 0.0006(3) 0.0052(3) -0.0005(3)
C46 0.0167(5) 0.0101(4) 0.0200(5) -0.0018(4) 0.0089(4) -0.0011(4)
C47 0.0256(6) 0.0172(5) 0.0218(6) -0.0070(4) 0.0130(5) -0.0040(5)
C48 0.0263(7) 0.0231(6) 0.0354(8) -0.0146(6) 0.0185(6) -0.0055(5)
C49 0.0268(7) 0.0188(6) 0.0498(10) -0.0113(6) 0.0167(7) 0.0030(5)
C50 0.0443(10) 0.0162(6) 0.0444(10) 0.0030(6) 0.0189(8) 0.0122(6)
N4 0.0363(7) 0.0133(5) 0.0310(6) 0.0039(4) 0.0170(5) 0.0084(4)
O12 0.0172(4) 0.0173(4) 0.0121(4) -0.0048(3) 0.0065(3) -0.0012(3)
C21 0.0181(5) 0.0171(5) 0.0133(5) -0.0063(4) 0.0072(4) -0.0055(4)
C22 0.0164(5) 0.0151(5) 0.0125(5) -0.0043(4) 0.0061(4) -0.0032(4)
C23 0.0205(5) 0.0255(6) 0.0132(5) -0.0076(4) 0.0064(4) -0.0070(5)
C24 0.0233(6) 0.0256(6) 0.0114(5) -0.0039(4) 0.0062(4) -0.0041(5)
C25 0.0227(5) 0.0169(5) 0.0125(5) 0.0003(4) 0.0068(4) -0.0007(4)
C26 0.0174(5) 0.0123(4) 0.0120(4) 0.0001(3) 0.0050(4) -0.0008(4)
C27 0.0148(4) 0.0098(4) 0.0111(4) -0.0012(3) 0.0044(4) 0.0005(3)
C51 0.0207(5) 0.0152(5) 0.0176(5) -0.0061(4) 0.0105(4) -0.0056(4)
C52 0.0339(7) 0.0153(5) 0.0244(6) -0.0064(5) 0.0186(6) -0.0047(5)
C53 0.0375(8) 0.0147(5) 0.0332(8) -0.0044(5) 0.0230(7) -0.0001(5)
C54 0.0321(7) 0.0155(5) 0.0291(7) -0.0008(5) 0.0170(6) 0.0014(5)
C55 0.0226(6) 0.0159(5) 0.0208(6) -0.0022(4) 0.0115(5) -0.0013(4)
N2 0.0170(4) 0.0151(4) 0.0171(5) -0.0041(3) 0.0091(4) -0.0027(3)
C56 0.0207(6) 0.0304(7) 0.0154(5) -0.0100(5) 0.0086(4) -0.0116(5)
C57 0.0226(7) 0.0439(10) 0.0234(7) -0.0073(6) 0.0011(5) -0.0093(6)
C58 0.0231(7) 0.0643(13) 0.0275(8) -0.0134(8) 0.0025(6) -0.0108(8)
C59 0.0288(8) 0.0697(14) 0.0299(8) -0.0248(9) 0.0129(7) -0.0259(9)
C60 0.0368(9) 0.0499(11) 0.0395(10) -0.0251(9) 0.0182(8) -0.0282(9)
N5 0.0308(7) 0.0345(7) 0.0303(7) -0.0178(6) 0.0151(6) -0.0187(6)
O13 0.0122(3) 0.0121(3) 0.0149(4) 0.0008(3) 0.0033(3) 0.0026(3)
C31 0.0132(4) 0.0153(5) 0.0125(4) 0.0033(4) 0.0050(4) 0.0036(4)
C32 0.0131(4) 0.0141(4) 0.0135(5) 0.0030(4) 0.0047(4) 0.0033(4)
C33 0.0166(5) 0.0198(5) 0.0157(5) 0.0057(4) 0.0052(4) 0.0074(4)
C34 0.0174(5) 0.0189(5) 0.0195(6) 0.0043(4) 0.0055(4) 0.0079(4)
C35 0.0178(5) 0.0169(5) 0.0190(5) 0.0000(4) 0.0065(4) 0.0061(4)
C36 0.0169(5) 0.0150(5) 0.0146(5) 0.0013(4) 0.0059(4) 0.0041(4)
C37 0.0128(4) 0.0113(4) 0.0129(4) 0.0016(3) 0.0039(4) 0.0020(3)
C61 0.0127(4) 0.0189(5) 0.0099(4) 0.0008(4) 0.0039(3) 0.0020(4)
C62 0.0136(5) 0.0268(6) 0.0135(5) -0.0013(4) 0.0017(4) 0.0020(4)
C63 0.0168(5) 0.0293(7) 0.0181(6) -0.0052(5) 0.0013(4) -0.0034(5)
C64 0.0215(6) 0.0212(6) 0.0170(5) -0.0053(4) 0.0033(4) -0.0036(5)
C65 0.0169(5) 0.0162(5) 0.0135(5) -0.0028(4) 0.0041(4) -0.0002(4)
N3 0.0130(4) 0.0146(4) 0.0111(4) -0.0004(3) 0.0042(3) 0.0008(3)
C66 0.0187(5) 0.0235(6) 0.0188(5) 0.0094(5) 0.0102(4) 0.0095(4)
C67 0.0329(7) 0.0201(6) 0.0300(7) 0.0094(5) 0.0177(6) 0.0053(5)
C68 0.0420(9) 0.0274(7) 0.0442(10) 0.0193(7) 0.0291(8) 0.0123(7)
C69 0.0400(9) 0.0548(12) 0.0380(9) 0.0320(9) 0.0266(8) 0.0248(9)
C70 0.0294(8) 0.0699(14) 0.0232(7) 0.0242(8) 0.0106(6) 0.0139(8)
N6 0.0224(6) 0.0520(9) 0.0172(5) 0.0149(6) 0.0067(4) 0.0074(6)
Gd1 0.01211(2) 0.00852(2) 0.01444(2) -0.00065(2) 0.00711(2) -0.00121(2)
O14 0.0140(3) 0.0106(3) 0.0185(4) 0.0015(3) 0.0075(3) 0.0013(3)
C71 0.0178(5) 0.0109(4) 0.0253(6) 0.0013(4) 0.0112(4) 0.0023(4)
C72 0.0325(8) 0.0147(6) 0.0650(12) 0.0073(7) 0.0323(8) 0.0085(5)
O15 0.0210(4) 0.0122(4) 0.0286(5) 0.0022(3) 0.0152(4) 0.0009(3)
O16 0.0240(5) 0.0314(6) 0.0364(6) -0.0184(5) 0.0013(5) 0.0030(4)
C73 0.0246(6) 0.0237(6) 0.0187(6) -0.0060(5) 0.0053(5) -0.0075(5)
C74 0.0342(9) 0.0663(15) 0.0425(11) -0.0333(11) 0.0100(8) -0.0212(10)
O17 0.0232(5) 0.0284(5) 0.0191(4) -0.0077(4) 0.0098(4) -0.0108(4)
O18 0.0320(5) 0.0215(5) 0.0172(4) 0.0023(4) 0.0053(4) 0.0111(4)
C75 0.0237(6) 0.0111(4) 0.0157(5) 0.0026(4) 0.0041(4) -0.0035(4)
C76 0.0280(7) 0.0301(7) 0.0156(6) 0.0037(5) 0.0047(5) -0.0047(6)
O19 0.0186(4) 0.0269(5) 0.0188(4) 0.0067(4) 0.0048(3) -0.0055(4)
O20 0.0259(5) 0.0110(4) 0.0356(6) 0.0033(4) 0.0192(4) 0.0008(3)
C77 0.0281(6) 0.0118(5) 0.0326(7) 0.0050(5) 0.0197(6) 0.0015(4)
N7 0.0320(6) 0.0106(4) 0.0331(6) 0.0034(4) 0.0208(5) 0.0013(4)
C78 0.0482(10) 0.0153(6) 0.0498(11) 0.0092(6) 0.0314(9) 0.0101(6)
C79 0.0334(8) 0.0157(6) 0.0453(10) 0.0054(6) 0.0206(7) -0.0036(5)
O21 0.0167(4) 0.0180(4) 0.0211(4) -0.0013(3) 0.0101(3) -0.0013(3)
C80 0.0217(6) 0.0194(6) 0.0234(6) 0.0007(5) 0.0116(5) 0.0030(5)
N8 0.0170(5) 0.0356(7) 0.0260(6) -0.0019(5) 0.0077(4) -0.0002(5)
C81 0.0303(8) 0.0323(9) 0.0499(11) -0.0092(8) 0.0141(8) -0.0144(7)
C82 0.0214(7) 0.0790(17) 0.0354(10) 0.0055(10) 0.0025(7) 0.0079(9)
C1S 0.0254(7) 0.0576(12) 0.0346(9) -0.0125(8) 0.0166(7) -0.0139(8)
C2S 0.0283(8) 0.0508(11) 0.0273(8) 0.0079(7) 0.0095(6) 0.0180(7)
C3S 0.0493(10) 0.0252(7) 0.0357(9) 0.0042(6) 0.0243(8) 0.0006(7)
C4S 0.0235(7) 0.0499(11) 0.0281(8) -0.0069(7) 0.0099(6) -0.0066(7)
C5S 0.0334(8) 0.0467(10) 0.0243(7) 0.0096(7) 0.0095(6) 0.0195(8)
C6S 0.0592(12) 0.0238(7) 0.0404(10) 0.0018(7) 0.0312(9) -0.0017(7)
O1T 0.0308(12) 0.0486(16) 0.0353(13) -0.0056(11) 0.0110(10) 0.0011(11)
C11T 0.046(2) 0.0243(15) 0.043(2) 0.0003(13) 0.0195(16) 0.0003(14)
C12T 0.091(6) 0.097(7) 0.114(8) -0.018(6) 0.069(6) 0.011(6)
C13T 0.0370(19) 0.0402(19) 0.042(2) -0.0004(15) 0.0156(16) 0.0026(15)
C14T 0.0191(15) 0.065(3) 0.037(2) -0.011(2) 0.0035(14) 0.0110(19)
O2T 0.065(2) 0.062(2) 0.089(3) -0.014(2) 0.031(2) 0.0110(18)
C21T 0.112(5) 0.088(5) 0.058(3) -0.019(3) 0.008(3) 0.031(4)
C22T 0.080(5) 0.120(8) 0.117(8) -0.034(6) -0.042(5) 0.051(5)
C23T 0.070(3) 0.060(3) 0.089(5) 0.021(3) 0.047(3) 0.021(3)
C24T 0.054(4) 0.068(5) 0.097(6) 0.035(4) 0.038(4) 0.001(3)
O3T 0.113(4) 0.084(3) 0.163(6) 0.006(4) 0.047(4) 0.056(3)
C31T 0.087(4) 0.166(7) 0.032(3) -0.011(4) 0.011(3) 0.064(4)
C32T 0.056(5) 0.207(9) 0.133(11) 0.089(10) 0.035(7) 0.052(6)
C33T 0.169(8) 0.079(4) 0.118(7) -0.024(5) -0.025(7) 0.061(4)
C34T 0.068(5) 0.083(5) 0.167(9) -0.012(5) 0.038(6) 0.021(5)
O1U 0.0392(18) 0.090(3) 0.058(2) 0.011(2) 0.0184(17) 0.0089(19)
C11U 0.039(2) 0.053(3) 0.047(3) 0.005(2) 0.0116(18) 0.0106(19)
N1U 0.0320(19) 0.033(2) 0.037(2) 0.0063(16) 0.0133(16) -0.0063(17)
C12U 0.052(3) 0.073(4) 0.139(7) 0.034(5) 0.050(4) -0.009(3)
C13U 0.088(5) 0.059(3) 0.057(3) -0.015(3) 0.026(3) -0.015(3)
O2U 0.064(2) 0.0482(18) 0.0249(13) -0.0072(12) 0.0015(13) 0.0324(16)
C21U 0.047(2) 0.0290(18) 0.0242(15) -0.0011(13) -0.0022(16) 0.0127(17)
N2U 0.053(3) 0.052(3) 0.0262(18) -0.010(2) -0.0073(18) 0.025(2)
C22U 0.036(2) 0.052(3) 0.0341(19) 0.0031(17) 0.0134(16) 0.0105(17)
C23U 0.048(3) 0.059(3) 0.034(2) 0.011(2) 0.0038(18) 0.015(2)

loop_
_atom_type_symbol
_atom_type_description
_atom_type_scat_dispersion_real
_atom_type_scat_dispersion_imag
_atom_type_scat_source
C C 0.0033 0.0016 'International Tables Vol C Tables 4.2.6.8 and 6.1.1.4'
H H 0.0000 0.0000 'International Tables Vol C Tables 4.2.6.8 and 6.1.1.4'
N N 0.0061 0.0033 'International Tables Vol C Tables 4.2.6.8 and 6.1.1.4'
O O 0.0106 0.0060 'International Tables Vol C Tables 4.2.6.8 and 6.1.1.4'
Mn Mn 0.3368 0.7283 'International Tables Vol C Tables 4.2.6.8 and 6.1.1.4'
Gd Gd -0.1653 3.9035 'International Tables Vol C Tables 4.2.6.8 and 6.1.1.4'

loop_
_geom_angle_atom_site_label_1
_geom_angle_atom_site_label_2
_geom_angle_atom_site_label_3
_geom_angle
O3 Mn1 O4 84.04(4)
O3 Mn1 O1 91.41(4)
O4 Mn1 O1 87.30(5)
O3 Mn1 O11 94.07(4)
O4 Mn1 O11 91.15(5)
O1 Mn1 O11 174.12(4)
O3 Mn1 O14 93.62(4)
O4 Mn1 O14 177.07(4)
O1 Mn1 O14 91.00(4)
O11 Mn1 O14 90.77(4)
O3 Mn1 N1 173.31(4)
O4 Mn1 N1 98.09(4)
O1 Mn1 N1 95.02(4)
O11 Mn1 N1 79.57(4)
O14 Mn1 N1 84.43(4)
O3 Mn1 Mn3 41.71(3)
O4 Mn1 Mn3 42.34(3)
O1 Mn1 Mn3 88.48(3)
O11 Mn1 Mn3 94.20(3)
O14 Mn1 Mn3 135.27(3)
N1 Mn1 Mn3 140.16(3)
O3 Mn1 Mn2 88.89(3)
O4 Mn1 Mn2 47.84(4)
O1 Mn1 Mn2 39.50(3)
O11 Mn1 Mn2 138.39(3)
O14 Mn1 Mn2 130.51(3)
N1 Mn1 Mn2 97.25(3)
Mn3 Mn1 Mn2 61.924(6)
O3 Mn1 Gd1 46.34(3)
O4 Mn1 Gd1 92.28(3)
O1 Mn1 Gd1 46.29(3)
O11 Mn1 Gd1 139.50(3)
O14 Mn1 Gd1 84.82(3)
N1 Mn1 Gd1 139.49(3)
Mn3 Mn1 Gd1 63.312(6)
Mn2 Mn1 Gd1 62.194(5)
Mn1 O1 Mn2 101.99(4)
Mn1 O1 Gd1 99.77(4)
Mn2 O1 Gd1 96.00(3)
O12 Mn2 O2 170.59(4)
O12 Mn2 O1 96.24(4)
O2 Mn2 O1 89.43(4)
O12 Mn2 N2 80.25(4)
O2 Mn2 N2 94.04(4)
O1 Mn2 N2 176.50(4)
O12 Mn2 O16 95.64(5)
O2 Mn2 O16 91.56(5)
O1 Mn2 O16 92.72(4)
N2 Mn2 O16 87.65(4)
O12 Mn2 O4 95.64(4)
O2 Mn2 O4 78.21(4)
O1 Mn2 O4 77.63(4)
N2 Mn2 O4 102.61(4)
O16 Mn2 O4 165.88(4)
O12 Mn2 Mn1 96.24(3)
O2 Mn2 Mn1 83.53(3)
O1 Mn2 Mn1 38.50(3)
N2 Mn2 Mn1 141.49(3)
O16 Mn2 Mn1 130.75(3)
O4 Mn2 Mn1 39.17(3)
O12 Mn2 Mn3 134.96(3)
O2 Mn2 Mn3 38.19(3)
O1 Mn2 Mn3 83.50(3)
N2 Mn2 Mn3 98.96(3)
O16 Mn2 Mn3 129.39(4)
O4 Mn2 Mn3 40.08(3)
Mn1 Mn2 Mn3 56.992(6)
O12 Mn2 Gd1 142.33(3)
O2 Mn2 Gd1 45.51(3)
O1 Mn2 Gd1 48.05(3)
N2 Mn2 Gd1 135.35(3)
O16 Mn2 Gd1 77.50(3)
O4 Mn2 Gd1 88.38(3)
Mn1 Mn2 Gd1 64.406(5)
Mn3 Mn2 Gd1 62.753(5)
Mn3 O2 Mn2 103.03(4)
Mn3 O2 Gd1 99.65(4)
Mn2 O2 Gd1 98.97(4)
O2 Mn3 O13 93.40(4)
O2 Mn3 O3 91.13(4)
O13 Mn3 O3 173.90(4)
O2 Mn3 O4 86.08(5)
O13 Mn3 O4 94.49(4)
O3 Mn3 O4 81.74(4)
O2 Mn3 O18 93.62(5)
O13 Mn3 O18 93.59(4)
O3 Mn3 O18 90.20(4)
O4 Mn3 O18 171.92(4)
O2 Mn3 N3 172.82(4)
O13 Mn3 N3 80.39(4)
O3 Mn3 N3 95.33(4)
O4 Mn3 N3 97.92(5)
O18 Mn3 N3 83.26(5)
O2 Mn3 Mn1 87.52(3)
O13 Mn3 Mn1 135.34(3)
O3 Mn3 Mn1 40.77(3)
O4 Mn3 Mn1 40.97(3)
O18 Mn3 Mn1 130.96(3)
N3 Mn3 Mn1 99.41(3)
O2 Mn3 Mn2 38.78(3)
O13 Mn3 Mn2 93.43(3)
O3 Mn3 Mn2 87.54(3)
O4 Mn3 Mn2 47.37(4)
O18 Mn3 Mn2 132.21(4)
N3 Mn3 Mn2 144.47(3)
Mn1 Mn3 Mn2 61.084(7)
O2 Mn3 Gd1 45.42(3)
O13 Mn3 Gd1 137.28(3)
O3 Mn3 Gd1 48.14(3)
O4 Mn3 Gd1 93.35(3)
O18 Mn3 Gd1 80.80(3)
N3 Mn3 Gd1 139.62(3)
Mn1 Mn3 Gd1 65.686(5)
Mn2 Mn3 Gd1 62.793(5)
Mn1 O3 Mn3 97.51(4)
Mn1 O3 Gd1 100.08(4)
Mn3 O3 Gd1 96.40(3)
Mn1 O4 Mn3 96.69(5)
Mn1 O4 Mn2 92.99(5)
Mn3 O4 Mn2 92.55(4)
C2 C1 C6 118.58(10)
C2 C1 C17 123.03(10)
C6 C1 C17 117.34(10)
C1 C2 C3 121.26(10)
C1 C2 H2 119.4
C3 C2 H2 119.4
C4 C3 C2 118.71(10)
C4 C3 C27 121.71(10)
C2 C3 C27 118.59(10)
C3 C4 C5 121.15(10)
C3 C4 H4 119.4
C5 C4 H4 119.4
C6 C5 C4 118.73(10)
C6 C5 C37 119.96(10)
C4 C5 C37 120.31(10)
C5 C6 C1 121.55(10)
C5 C6 H6 119.2
C1 C6 H6 119.2
C11 O11 Mn1 119.70(7)
O11 C11 C41 109.35(9)
O11 C11 C12 108.58(9)
C41 C11 C12 109.70(9)
O11 C11 C46 109.23(9)
C41 C11 C46 107.57(10)
C12 C11 C46 112.38(9)
C13 C12 C17 118.32(11)
C13 C12 C11 119.94(10)
C17 C12 C11 121.70(10)
C14 C13 C12 122.47(12)
C14 C13 H13 118.8
C12 C13 H13 118.8
C15 C14 C13 119.40(11)
C15 C14 H14 120.3
C13 C14 H14 120.3
C14 C15 C16 119.01(11)
C14 C15 H15 120.5
C16 C15 H15 120.5
C15 C16 C17 122.54(11)
C15 C16 H16 118.7
C17 C16 H16 118.7
C16 C17 C12 118.24(10)
C16 C17 C1 113.56(10)
C12 C17 C1 128.21(10)
N1 C41 C42 121.76(11)
N1 C41 C11 113.92(10)
C42 C41 C11 124.29(11)
C43 C42 C41 118.58(12)
C43 C42 H42 120.7
C41 C42 H42 120.7
C42 C43 C44 119.25(12)
C42 C43 H43 120.4
C44 C43 H43 120.4
C45 C44 C43 119.20(13)
C45 C44 H44 120.4
C43 C44 H44 120.4
N1 C45 C44 121.30(12)
N1 C45 H45 119.3
C44 C45 H45 119.3
C41 N1 C45 119.84(10)
C41 N1 Mn1 114.15(8)
C45 N1 Mn1 125.92(8)
N4 C46 C47 122.43(12)
N4 C46 C11 118.17(11)
C47 C46 C11 119.35(11)
C48 C47 C46 119.29(14)
C48 C47 H47 120.4
C46 C47 H47 120.4
C49 C48 C47 118.42(14)
C49 C48 H48 120.8
C47 C48 H48 120.8
C48 C49 C50 118.69(14)
C48 C49 H49 120.7
C50 C49 H49 120.7
N4 C50 C49 123.48(16)
N4 C50 H50 118.3
C49 C50 H50 118.3
C46 N4 C50 117.66(14)
C21 O12 Mn2 118.84(8)
O12 C21 C51 109.64(10)
O12 C21 C56 107.44(11)
C51 C21 C56 109.12(11)
O12 C21 C22 107.99(10)
C51 C21 C22 111.44(10)
C56 C21 C22 111.12(10)
C23 C22 C27 118.68(11)
C23 C22 C21 118.99(11)
C27 C22 C21 122.21(10)
C24 C23 C22 122.14(12)
C24 C23 H23 118.9
C22 C23 H23 118.9
C25 C24 C23 119.39(12)
C25 C24 H24 120.3
C23 C24 H24 120.3
C24 C25 C26 119.26(12)
C24 C25 H25 120.4
C26 C25 H25 120.4
C25 C26 C27 122.42(11)
C25 C26 H26 118.8
C27 C26 H26 118.8
C26 C27 C22 117.93(11)
C26 C27 C3 115.13(10)
C22 C27 C3 126.90(10)
N2 C51 C52 121.20(13)
N2 C51 C21 113.70(11)
C52 C51 C21 125.07(12)
C53 C52 C51 119.11(13)
C53 C52 H52 120.4
C51 C52 H52 120.4
C52 C53 C54 119.23(13)
C52 C53 H53 120.4
C54 C53 H53 120.4
C55 C54 C53 118.75(14)
C55 C54 H54 120.6
C53 C54 H54 120.6
N2 C55 C54 121.85(13)
N2 C55 H55 119.1
C54 C55 H55 119.1
C55 N2 C51 119.84(11)
C55 N2 Mn2 126.45(9)
C51 N2 Mn2 113.68(9)
N5 C56 C57 122.90(14)
N5 C56 C21 118.79(14)
C57 C56 C21 118.30(13)
C56 C57 C58 118.75(19)
C56 C57 H57 120.6
C58 C57 H57 120.6
C59 C58 C57 118.8(2)
C59 C58 H58 120.6
C57 C58 H58 120.6
C60 C59 C58 118.39(16)
C60 C59 H59 120.8
C58 C59 H59 120.8
N5 C60 C59 123.98(19)
N5 C60 H60 118.0
C59 C60 H60 118.0
C56 N5 C60 117.14(18)
C31 O13 Mn3 118.59(7)
O13 C31 C61 109.49(9)
O13 C31 C32 107.87(10)
C61 C31 C32 111.87(10)
O13 C31 C66 108.42(10)
C61 C31 C66 107.84(10)
C32 C31 C66 111.29(10)
C33 C32 C37 118.39(11)
C33 C32 C31 119.40(10)
C37 C32 C31 122.13(10)
C34 C33 C32 122.51(12)
C34 C33 H33 118.7
C32 C33 H33 118.7
C35 C34 C33 119.34(12)
C35 C34 H34 120.3
C33 C34 H34 120.3
C34 C35 C36 119.13(12)
C34 C35 H35 120.4
C36 C35 H35 120.4
C35 C36 C37 122.25(12)
C35 C36 H36 118.9
C37 C36 H36 118.9
C36 C37 C32 118.25(10)
C36 C37 C5 115.39(10)
C32 C37 C5 126.19(10)
N3 C61 C62 121.39(12)
N3 C61 C31 113.70(10)
C62 C61 C31 124.90(11)
C63 C62 C61 118.72(12)
C63 C62 H62 120.6
C61 C62 H62 120.6
C62 C63 C64 119.48(13)
C62 C63 H63 120.3
C64 C63 H63 120.3
C65 C64 C63 118.84(13)
C65 C64 H64 120.6
C63 C64 H64 120.6
N3 C65 C64 121.45(12)
N3 C65 H65 119.3
C64 C65 H65 119.3
C61 N3 C65 120.10(11)
C61 N3 Mn3 113.32(8)
C65 N3 Mn3 126.58(8)
N6 C66 C67 122.53(13)
N6 C66 C31 118.42(13)
C67 C66 C31 119.05(13)
C68 C67 C66 119.19(17)
C68 C67 H67 120.4
C66 C67 H67 120.4
C69 C68 C67 119.05(18)
C69 C68 H68 120.5
C67 C68 H68 120.5
C68 C69 C70 117.83(15)
C68 C69 H69 121.1
C70 C69 H69 121.1
N6 C70 C69 124.57(19)
N6 C70 H70 117.7
C69 C70 H70 117.7
C66 N6 C70 116.82(17)
O2 Gd1 O17 95.02(4)
O2 Gd1 O15 138.22(3)
O17 Gd1 O15 99.03(4)
O2 Gd1 O19 90.54(4)
O17 Gd1 O19 144.86(4)
O15 Gd1 O19 99.64(4)
O2 Gd1 O1 68.64(3)
O17 Gd1 O1 74.58(3)
O15 Gd1 O1 77.56(3)
O19 Gd1 O1 138.74(3)
O2 Gd1 O3 68.77(3)
O17 Gd1 O3 141.21(3)
O15 Gd1 O3 75.85(3)
O19 Gd1 O3 72.63(3)
O1 Gd1 O3 66.74(3)
O2 Gd1 O21 148.34(3)
O17 Gd1 O21 76.43(4)
O15 Gd1 O21 73.43(3)
O19 Gd1 O21 80.75(4)
O1 Gd1 O21 134.64(3)
O3 Gd1 O21 134.83(3)
O2 Gd1 O20 74.23(3)
O17 Gd1 O20 73.59(4)
O15 Gd1 O20 147.54(3)
O19 Gd1 O20 74.67(4)
O1 Gd1 O20 127.83(3)
O3 Gd1 O20 129.52(3)
O21 Gd1 O20 74.12(3)
O2 Gd1 Mn3 34.93(2)
O17 Gd1 Mn3 126.85(3)
O15 Gd1 Mn3 110.92(2)
O19 Gd1 Mn3 72.29(3)
O1 Gd1 Mn3 70.65(2)
O3 Gd1 Mn3 35.46(2)
O21 Gd1 Mn3 153.04(3)
O20 Gd1 Mn3 97.92(2)
O2 Gd1 Mn2 35.52(2)
O17 Gd1 Mn2 73.81(3)
O15 Gd1 Mn2 113.26(2)
O19 Gd1 Mn2 124.06(3)
O1 Gd1 Mn2 35.95(2)
O3 Gd1 Mn2 73.34(2)
O21 Gd1 Mn2 150.17(2)
O20 Gd1 Mn2 95.31(2)
Mn3 Gd1 Mn2 54.454(5)
O2 Gd1 Mn1 69.67(2)
O17 Gd1 Mn1 108.28(3)
O15 Gd1 Mn1 68.57(2)
O19 Gd1 Mn1 106.18(2)
O1 Gd1 Mn1 33.94(2)
O3 Gd1 Mn1 33.58(2)
O21 Gd1 Mn1 141.99(2)
O20 Gd1 Mn1 143.89(2)
Mn3 Gd1 Mn1 51.002(5)
Mn2 Gd1 Mn1 53.400(5)
C71 O14 Mn1 128.21(8)
O15 C71 O14 125.86(11)
O15 C71 C72 118.53(12)
O14 C71 C72 115.61(11)
C71 C72 H72A 109.5
C71 C72 H72B 109.5
H72A C72 H72B 109.5
C71 C72 H72C 109.5
H72A C72 H72C 109.5
H72B C72 H72C 109.5
C71 O15 Gd1 132.26(8)
C73 O16 Mn2 128.25(10)
O16 C73 O17 125.22(13)
O16 C73 C74 117.43(15)
O17 C73 C74 117.35(15)
C73 C74 H74A 109.5
C73 C74 H74B 109.5
H74A C74 H74B 109.5
C73 C74 H74C 109.5
H74A C74 H74C 109.5
H74B C74 H74C 109.5
C73 O17 Gd1 124.90(10)
C75 O18 Mn3 129.32(9)
O19 C75 O18 125.72(13)
O19 C75 C76 119.16(13)
O18 C75 C76 115.10(13)
C75 C76 H76A 109.5
C75 C76 H76B 109.5
H76A C76 H76B 109.5
C75 C76 H76C 109.5
H76A C76 H76C 109.5
H76B C76 H76C 109.5
C75 O19 Gd1 126.27(9)
C77 O20 Gd1 123.91(9)
O20 C77 N7 125.04(13)
O20 C77 H77 117.5
N7 C77 H77 117.5
C77 N7 C79 121.75(13)
C77 N7 C78 120.78(13)
C79 N7 C78 117.44(12)
N7 C78 H78A 109.5
N7 C78 H78B 109.5
H78A C78 H78B 109.5
N7 C78 H78C 109.5
H78A C78 H78C 109.5
H78B C78 H78C 109.5
N7 C79 H79A 109.5
N7 C79 H79B 109.5
H79A C79 H79B 109.5
N7 C79 H79C 109.5
H79A C79 H79C 109.5
H79B C79 H79C 109.5
C80 O21 Gd1 124.79(9)
O21 C80 N8 124.70(14)
O21 C80 H80 117.6
N8 C80 H80 117.6
C80 N8 C81 120.56(14)
C80 N8 C82 121.59(17)
C81 N8 C82 117.84(17)
N8 C81 H81A 109.5
N8 C81 H81B 109.5
H81A C81 H81B 109.5
N8 C81 H81C 109.5
H81A C81 H81C 109.5
H81B C81 H81C 109.5
N8 C82 H82A 109.5
N8 C82 H82B 109.5
H82A C82 H82B 109.5
N8 C82 H82C 109.5
H82A C82 H82C 109.5
H82B C82 H82C 109.5
C2S C1S C6S 119.63(17)
C2S C1S H1S 120.2
C6S C1S H1S 120.2
C1S C2S C3S 120.34(17)
C1S C2S H2S 119.8
C3S C2S H2S 119.8
C4S C3S C2S 120.28(18)
C4S C3S H3S 119.9
C2S C3S H3S 119.9
C3S C4S C5S 119.97(17)
C3S C4S H4S 120.0
C5S C4S H4S 120.0
C4S C5S C6S 120.24(16)
C4S C5S H5S 119.9
C6S C5S H5S 119.9
C5S C6S C1S 119.54(17)
C5S C6S H6S 120.2
C1S C6S H6S 120.2
C11T O1T C13T 111.8(3)
O1T C11T C12T 109.8(6)
O1T C11T H11A 109.7
C12T C11T H11A 109.7
O1T C11T H11B 109.7
C12T C11T H11B 109.7
H11A C11T H11B 108.2
C11T C12T H12A 109.5
C11T C12T H12B 109.5
H12A C12T H12B 109.5
C11T C12T H12C 109.5
H12A C12T H12C 109.5
H12B C12T H12C 109.5
O1T C13T C14T 112.2(4)
O1T C13T H13A 109.2
C14T C13T H13A 109.2
O1T C13T H13B 109.2
C14T C13T H13B 109.2
H13A C13T H13B 107.9
C13T C14T H14A 109.5
C13T C14T H14B 109.5
H14A C14T H14B 109.5
C13T C14T H14C 109.5
H14A C14T H14C 109.5
H14B C14T H14C 109.5
C21T O2T C23T 119.1(5)
O2T C21T C22T 106.5(5)
O2T C21T H21A 110.4
C22T C21T H21A 110.4
O2T C21T H21B 110.4
C22T C21T H21B 110.4
H21A C21T H21B 108.6
C21T C22T H22A 109.5
C21T C22T H22B 109.5
H22A C22T H22B 109.5
C21T C22T H22C 109.5
H22A C22T H22C 109.5
H22B C22T H22C 109.5
C24T C23T O2T 113.2(6)
C24T C23T H23A 108.9
O2T C23T H23A 108.9
C24T C23T H23B 108.9
O2T C23T H23B 108.9
H23A C23T H23B 107.7
C23T C24T H24A 109.5
C23T C24T H24B 109.5
H24A C24T H24B 109.5
C23T C24T H24C 109.5
H24A C24T H24C 109.5
H24B C24T H24C 109.5
C31T O3T C33T 109.5(8)
O3T C31T C32T 108.7(8)
O3T C31T H31A 110.0
C32T C31T H31A 110.0
O3T C31T H31B 110.0
C32T C31T H31B 110.0
H31A C31T H31B 108.3
C31T C32T H32A 109.5
C31T C32T H32B 109.5
H32A C32T H32B 109.5
C31T C32T H32C 109.5
H32A C32T H32C 109.5
H32B C32T H32C 109.5
O3T C33T C34T 108.0(9)
O3T C33T H33A 110.1
C34T C33T H33A 110.1
O3T C33T H33B 110.1
C34T C33T H33B 110.1
H33A C33T H33B 108.4
C33T C34T H34A 109.5
C33T C34T H34B 109.5
H34A C34T H34B 109.5
C33T C34T H34C 109.5
H34A C34T H34C 109.5
H34B C34T H34C 109.5
O1U C11U N1U 124.7(5)
O1U C11U H11U 117.6
N1U C11U H11U 117.6
C11U N1U C12U 120.9(6)
C11U N1U C13U 121.6(5)
C12U N1U C13U 117.5(6)
N1U C12U H12D 109.5
N1U C12U H12E 109.5
H12D C12U H12E 109.5
N1U C12U H12F 109.5
H12D C12U H12F 109.5
H12E C12U H12F 109.5
N1U C13U H13C 109.5
N1U C13U H13D 109.5
H13C C13U H13D 109.5
N1U C13U H13E 109.5
H13C C13U H13E 109.5
H13D C13U H13E 109.5
O2U C21U N2U 125.7(5)
O2U C21U H21U 117.2
N2U C21U H21U 117.2
C21U N2U C22U 120.0(5)
C21U N2U C23U 122.8(5)
C22U N2U C23U 117.1(5)
N2U C22U H22D 109.5
N2U C22U H22E 109.5
H22D C22U H22E 109.5
N2U C22U H22F 109.5
H22D C22U H22F 109.5
H22E C22U H22F 109.5
N2U C23U H23C 109.5
N2U C23U H23D 109.5
H23C C23U H23D 109.5
N2U C23U H23E 109.5
H23C C23U H23E 109.5
H23D C23U H23E 109.5

loop_
_geom_bond_atom_site_label_1
_geom_bond_atom_site_label_2
_geom_bond_distance
Mn1 O3 1.8431(8)
Mn1 O4 1.8473(9)
Mn1 O1 1.8588(9)
Mn1 O11 1.8924(9)
Mn1 O14 1.9826(9)
Mn1 N1 2.0740(10)
Mn1 Mn3 2.7980(2)
Mn1 Mn2 2.9206(3)
Mn1 Gd1 3.28095(19)
O1 Mn2 1.8993(9)
O1 Gd1 2.4065(9)
Mn2 O12 1.8768(9)
Mn2 O2 1.8926(9)
Mn2 N2 2.0683(11)
Mn2 O16 2.1634(13)
Mn2 O4 2.1680(12)
Mn2 Mn3 2.9439(3)
Mn2 Gd1 3.2179(2)
O2 Mn3 1.8682(9)
O2 Gd1 2.3241(9)
Mn3 O13 1.8714(9)
Mn3 O3 1.8779(8)
Mn3 O4 1.8973(11)
Mn3 O18 2.0274(11)
Mn3 N3 2.0693(11)
Mn3 Gd1 3.2167(2)
O3 Gd1 2.4108(8)
C1 C2 1.3961(16)
C1 C6 1.3988(16)
C1 C17 1.4991(16)
C2 C3 1.4026(16)
C2 H2 0.9500
C3 C4 1.3970(16)
C3 C27 1.5002(16)
C4 C5 1.4012(16)
C4 H4 0.9500
C5 C6 1.3930(16)
C5 C37 1.4946(16)
C6 H6 0.9500
O11 C11 1.3916(14)
C11 C41 1.5190(17)
C11 C12 1.5468(16)
C11 C46 1.5508(16)
C12 C13 1.3976(16)
C12 C17 1.4158(16)
C13 C14 1.3911(18)
C13 H13 0.9500
C14 C15 1.3855(19)
C14 H14 0.9500
C15 C16 1.3903(17)
C15 H15 0.9500
C16 C17 1.4031(16)
C16 H16 0.9500
C41 N1 1.3410(15)
C41 C42 1.3932(16)
C42 C43 1.3836(19)
C42 H42 0.9500
C43 C44 1.392(2)
C43 H43 0.9500
C44 C45 1.3841(19)
C44 H44 0.9500
C45 N1 1.3435(16)
C45 H45 0.9500
C46 N4 1.3361(18)
C46 C47 1.3941(18)
C47 C48 1.389(2)
C47 H47 0.9500
C48 C49 1.382(3)
C48 H48 0.9500
C49 C50 1.385(3)
C49 H49 0.9500
C50 N4 1.345(2)
C50 H50 0.9500
O12 C21 1.3992(15)
C21 C51 1.520(2)
C21 C56 1.5438(18)
C21 C22 1.5464(17)
C22 C23 1.3989(17)
C22 C27 1.4142(17)
C23 C24 1.3948(19)
C23 H23 0.9500
C24 C25 1.3802(19)
C24 H24 0.9500
C25 C26 1.3928(17)
C25 H25 0.9500
C26 C27 1.4058(16)
C26 H26 0.9500
C51 N2 1.3442(16)
C51 C52 1.3942(19)
C52 C53 1.382(2)
C52 H52 0.9500
C53 C54 1.392(2)
C53 H53 0.9500
C54 C55 1.3859(19)
C54 H54 0.9500
C55 N2 1.3398(18)
C55 H55 0.9500
C56 N5 1.332(2)
C56 C57 1.383(3)
C57 C58 1.387(2)
C57 H57 0.9500
C58 C59 1.385(3)
C58 H58 0.9500
C59 C60 1.361(4)
C59 H59 0.9500
C60 N5 1.351(2)
C60 H60 0.9500
O13 C31 1.3933(15)
C31 C61 1.5232(18)
C31 C32 1.5473(16)
C31 C66 1.5493(17)
C32 C33 1.3926(17)
C32 C37 1.4141(17)
C33 C34 1.3924(18)
C33 H33 0.9500
C34 C35 1.3814(19)
C34 H34 0.9500
C35 C36 1.3922(18)
C35 H35 0.9500
C36 C37 1.4045(17)
C36 H36 0.9500
C61 N3 1.3405(15)
C61 C62 1.3936(18)
C62 C63 1.382(2)
C62 H62 0.9500
C63 C64 1.391(2)
C63 H63 0.9500
C64 C65 1.3843(18)
C64 H64 0.9500
C65 N3 1.3422(16)
C65 H65 0.9500
C66 N6 1.331(2)
C66 C67 1.390(2)
C67 C68 1.390(2)
C67 H67 0.9500
C68 C69 1.372(3)
C68 H68 0.9500
C69 C70 1.374(3)
C69 H69 0.9500
C70 N6 1.353(2)
C70 H70 0.9500
Gd1 O17 2.3706(10)
Gd1 O15 2.3815(9)
Gd1 O19 2.3852(10)
Gd1 O21 2.4138(9)
Gd1 O20 2.5212(10)
O14 C71 1.2663(15)
C71 O15 1.2586(15)
C71 C72 1.5068(19)
C72 H72A 0.9800
C72 H72B 0.9800
C72 H72C 0.9800
O16 C73 1.2456(19)
C73 O17 1.2571(18)
C73 C74 1.513(2)
C74 H74A 0.9800
C74 H74B 0.9800
C74 H74C 0.9800
O18 C75 1.2728(18)
C75 O19 1.2486(17)
C75 C76 1.5089(19)
C76 H76A 0.9800
C76 H76B 0.9800
C76 H76C 0.9800
O20 C77 1.2399(17)
C77 N7 1.3279(17)
C77 H77 0.9500
N7 C79 1.452(2)
N7 C78 1.458(2)
C78 H78A 0.9800
C78 H78B 0.9800
C78 H78C 0.9800
C79 H79A 0.9800
C79 H79B 0.9800
C79 H79C 0.9800
O21 C80 1.2374(18)
C80 N8 1.316(2)
C80 H80 0.9500
N8 C81 1.449(3)
N8 C82 1.455(2)
C81 H81A 0.9800
C81 H81B 0.9800
C81 H81C 0.9800
C82 H82A 0.9800
C82 H82B 0.9800
C82 H82C 0.9800
C1S C2S 1.370(3)
C1S C6S 1.396(3)
C1S H1S 0.9500
C2S C3S 1.376(3)
C2S H2S 0.9500
C3S C4S 1.370(3)
C3S H3S 0.9500
C4S C5S 1.377(3)
C4S H4S 0.9500
C5S C6S 1.378(3)
C5S H5S 0.9500
C6S H6S 0.9500
O1T C11T 1.390(5)
O1T C13T 1.408(5)
C11T C12T 1.489(10)
C11T H11A 0.9900
C11T H11B 0.9900
C12T H12A 0.9800
C12T H12B 0.9800
C12T H12C 0.9800
C13T C14T 1.505(6)
C13T H13A 0.9900
C13T H13B 0.9900
C14T H14A 0.9800
C14T H14B 0.9800
C14T H14C 0.9800
O2T C21T 1.411(7)
O2T C23T 1.427(6)
C21T C22T 1.521(9)
C21T H21A 0.9900
C21T H21B 0.9900
C22T H22A 0.9800
C22T H22B 0.9800
C22T H22C 0.9800
C23T C24T 1.410(9)
C23T H23A 0.9900
C23T H23B 0.9900
C24T H24A 0.9800
C24T H24B 0.9800
C24T H24C 0.9800
O3T C31T 1.257(9)
O3T C33T 1.376(10)
C31T C32T 1.469(11)
C31T H31A 0.9900
C31T H31B 0.9900
C32T H32A 0.9800
C32T H32B 0.9800
C32T H32C 0.9800
C33T C34T 1.513(12)
C33T H33A 0.9900
C33T H33B 0.9900
C34T H34A 0.9800
C34T H34B 0.9800
C34T H34C 0.9800
O1U C11U 1.231(6)
C11U N1U 1.349(8)
C11U H11U 0.9500
N1U C12U 1.436(7)
N1U C13U 1.444(8)
C12U H12D 0.9800
C12U H12E 0.9800
C12U H12F 0.9800
C13U H13C 0.9800
C13U H13D 0.9800
C13U H13E 0.9800
O2U C21U 1.257(6)
C21U N2U 1.301(7)
C21U H21U 0.9500
N2U C22U 1.450(7)
N2U C23U 1.454(8)
C22U H22D 0.9800
C22U H22E 0.9800
C22U H22F 0.9800
C23U H23C 0.9800
C23U H23D 0.9800
C23U H23E 0.9800
